data_1568321
loop_
_publ_author_name
'Wang, Shiyu'
'Zhu, Chenhao'
'Ning, Lichao'
'Li, Dawei'
'Feng, Xiaoming'
'Dong, Shunxi'

_publ_section_title
;
 Regioselective C-H alkylation of anisoles with olefins by cationic
 imidazolin-2-iminato scandium(iii) alkyl complexes.
;
_journal_issue 12
_journal_name_full 'Chemical science'
_journal_page_first 3132
_journal_page_last 3139
_journal_paper_doi 10.1039/d2sc06725k
_journal_volume 14
_journal_year 2023
_chemical_formula_moiety 'C47 H64 Gd N5'
_chemical_formula_sum 'C47 H64 Gd N5'
_chemical_formula_weight 856.28
_space_group_crystal_system monoclinic
_space_group_IT_number 14
_space_group_name_Hall '-P 2yn'
_space_group_name_H-M_alt 'P 1 21/n 1'
_atom_sites_solution_hydrogens geom
_atom_sites_solution_primary dual
_audit_creation_method SHELXL-2019/1
_audit_update_record
;
2022-11-12 deposited with the CCDC.	2023-01-20 downloaded from the CCDC.
;
_cell_angle_alpha 90
_cell_angle_beta 93.5830(10)
_cell_angle_gamma 90
_cell_formula_units_Z 4
_cell_length_a 11.7634(3)
_cell_length_b 18.4422(5)
_cell_length_c 19.7845(6)
_cell_measurement_reflns_used 9879
_cell_measurement_temperature 173(2)
_cell_measurement_theta_max 27.48
_cell_measurement_theta_min 2.34
_cell_volume 4283.7(2)
_computing_cell_refinement 'Bruker SAINT'
_computing_data_collection 'Bruker APEX3'
_computing_data_reduction 'Bruker SAINT'
_computing_molecular_graphics 'Bruker SHELXTL'
_computing_publication_material 'Bruker SHELXTL'
_computing_structure_refinement 'SHELXL-2019/1 (Sheldrick, 2019)'
_computing_structure_solution 'SHELXT (Sheldrick 2008)'
_diffrn_ambient_temperature 173(2)
_diffrn_measured_fraction_theta_full 0.995
_diffrn_measured_fraction_theta_max 0.995
_diffrn_measurement_device_type 'Bruker D8 Venture Photon II'
_diffrn_measurement_method '\f and \w scans'
_diffrn_radiation_type MoK\a
_diffrn_radiation_wavelength 0.71073
_diffrn_reflns_av_R_equivalents 0.0434
_diffrn_reflns_av_unetI/netI 0.0349
_diffrn_reflns_Laue_measured_fraction_full 0.995
_diffrn_reflns_Laue_measured_fraction_max 0.995
_diffrn_reflns_limit_h_max 15
_diffrn_reflns_limit_h_min -15
_diffrn_reflns_limit_k_max 23
_diffrn_reflns_limit_k_min -23
_diffrn_reflns_limit_l_max 25
_diffrn_reflns_limit_l_min -25
_diffrn_reflns_number 50524
_diffrn_reflns_point_group_measured_fraction_full 0.995
_diffrn_reflns_point_group_measured_fraction_max 0.995
_diffrn_reflns_theta_full 25.242
_diffrn_reflns_theta_max 27.497
_diffrn_reflns_theta_min 2.349
_exptl_absorpt_coefficient_mu 1.585
_exptl_absorpt_correction_T_max 0.8678
_exptl_absorpt_correction_T_min 0.7717
_exptl_absorpt_correction_type numerical
_exptl_absorpt_process_details 'SADABS (Krause et al., 2015)'
_exptl_crystal_colour yellow
_exptl_crystal_density_diffrn 1.328
_exptl_crystal_description block
_exptl_crystal_F_000 1780
_exptl_crystal_recrystallization_method 'Re-crystallisation from solvent: Toluene, Hexane'
_exptl_crystal_size_max 0.241
_exptl_crystal_size_mid 0.210
_exptl_crystal_size_min 0.171
_refine_diff_density_max 0.440
_refine_diff_density_min -0.640
_refine_diff_density_rms 0.079
_refine_ls_extinction_method none
_refine_ls_goodness_of_fit_ref 1.103
_refine_ls_hydrogen_treatment constr
_refine_ls_matrix_type full
_refine_ls_number_parameters 492
_refine_ls_number_reflns 9792
_refine_ls_number_restraints 0
_refine_ls_restrained_S_all 1.103
_refine_ls_R_factor_all 0.0415
_refine_ls_R_factor_gt 0.0305
_refine_ls_shift/su_max 0.002
_refine_ls_shift/su_mean 0.000
_refine_ls_structure_factor_coef Fsqd
_refine_ls_weighting_details 'w=1/[\s^2^(Fo^2^)+(0.0114P)^2^+3.9635P] where P=(Fo^2^+2Fc^2^)/3'
_refine_ls_weighting_scheme calc
_refine_ls_wR_factor_gt 0.0540
_refine_ls_wR_factor_ref 0.0580
_reflns_Friedel_coverage 0.000
_reflns_number_gt 8297
_reflns_number_total 9792
_reflns_threshold_expression 'I > 2\s(I)'
_cod_data_source_file d2sc06725k3.cif
_cod_data_source_block dop021
_cod_depositor_comments 'Adding full bibliography for 1568319--1568323.cif.'
_cod_original_sg_symbol_H-M 'P 21/n'
_cod_database_code 1568321
_shelx_shelxl_version_number 2019/1
_shelx_space_group_comment
; 
The symmetry employed for this shelxl refinement is uniquely defined 
by the following loop, which should always be used as a source of 
symmetry information in preference to the above space-group names. 
They are only intended as comments. 
;
_shelx_estimated_absorpt_t_min 0.701
_shelx_estimated_absorpt_t_max 0.773

loop_
_space_group_symop_operation_xyz
'x, y, z'
'-x+1/2, y+1/2, -z+1/2'
'-x, -y, -z'
'x-1/2, -y-1/2, z-1/2'

loop_
_atom_site_label
_atom_site_type_symbol
_atom_site_fract_x
_atom_site_fract_y
_atom_site_fract_z
_atom_site_U_iso_or_equiv
_atom_site_adp_type
_atom_site_occupancy
_atom_site_site_symmetry_order
_atom_site_calc_flag
_atom_site_refinement_flags_posn
_atom_site_refinement_flags_adp
_atom_site_refinement_flags_occupancy
_atom_site_disorder_assembly
_atom_site_disorder_group
Gd Gd 0.55048(2) 0.34056(2) 0.34631(2) 0.01968(4) Uani 1 1 d . . . . .
N1 N 0.70705(18) 0.28326(12) 0.33519(10) 0.0226(5) Uani 1 1 d . . . . .
N2 N 0.87847(17) 0.22225(11) 0.37716(10) 0.0209(4) Uani 1 1 d . . . . .
N3 N 0.84968(17) 0.23201(11) 0.26733(9) 0.0187(4) Uani 1 1 d . . . . .
C1 C 0.7997(2) 0.25016(13) 0.32762(11) 0.0179(5) Uani 1 1 d . . . . .
C2 C 0.9712(2) 0.18861(14) 0.34769(13) 0.0229(5) Uani 1 1 d . . . . .
C3 C 0.9534(2) 0.19519(13) 0.28011(13) 0.0221(5) Uani 1 1 d . . . . .
C4 C 1.0684(2) 0.15618(17) 0.38933(14) 0.0352(7) Uani 1 1 d . . . . .
H4A H 1.116021 0.127917 0.360072 0.053 Uiso 1 1 calc R U . . .
H4B H 1.039051 0.124384 0.423889 0.053 Uiso 1 1 calc R U . . .
H4C H 1.114116 0.194932 0.411376 0.053 Uiso 1 1 calc R U . . .
C5 C 1.0232(2) 0.17002(15) 0.22395(14) 0.0329(7) Uani 1 1 d . . . . .
H5A H 1.088457 0.142019 0.242869 0.049 Uiso 1 1 calc R U . . .
H5B H 1.050474 0.212132 0.199463 0.049 Uiso 1 1 calc R U . . .
H5C H 0.976357 0.139429 0.192748 0.049 Uiso 1 1 calc R U . . .
C11 C 0.8601(2) 0.22585(14) 0.44789(12) 0.0209(5) Uani 1 1 d . . . . .
C12 C 0.8739(2) 0.29282(14) 0.48088(12) 0.0232(5) Uani 1 1 d . . . . .
C13 C 0.8527(2) 0.29498(15) 0.54926(13) 0.0295(6) Uani 1 1 d . . . . .
H13 H 0.861255 0.339564 0.573095 0.035 Uiso 1 1 calc R U . . .
C14 C 0.8195(3) 0.23412(16) 0.58326(13) 0.0340(7) Uani 1 1 d . . . . .
H14 H 0.805358 0.237073 0.629932 0.041 Uiso 1 1 calc R U . . .
C15 C 0.8069(2) 0.16889(15) 0.54953(13) 0.0316(6) Uani 1 1 d . . . . .
H15 H 0.784236 0.127145 0.573395 0.038 Uiso 1 1 calc R U . . .
C16 C 0.8267(2) 0.16321(15) 0.48151(12) 0.0256(6) Uani 1 1 d . . . . .
C17 C 0.9112(2) 0.35968(14) 0.44309(13) 0.0289(6) Uani 1 1 d . . . . .
H17 H 0.872198 0.357954 0.396750 0.035 Uiso 1 1 calc R U . . .
C18 C 1.0394(3) 0.35912(17) 0.43426(15) 0.0420(8) Uani 1 1 d . . . . .
H18A H 1.059373 0.315700 0.409020 0.063 Uiso 1 1 calc R U . . .
H18B H 1.080637 0.358828 0.478857 0.063 Uiso 1 1 calc R U . . .
H18C H 1.060358 0.402473 0.409235 0.063 Uiso 1 1 calc R U . . .
C19 C 0.8762(3) 0.43056(15) 0.47577(16) 0.0419(8) Uani 1 1 d . . . . .
H19A H 0.794098 0.429895 0.481596 0.063 Uiso 1 1 calc R U . . .
H19B H 0.894525 0.471360 0.446630 0.063 Uiso 1 1 calc R U . . .
H19C H 0.917519 0.435933 0.520053 0.063 Uiso 1 1 calc R U . . .
C20 C 0.8096(2) 0.09152(14) 0.44302(14) 0.0306(6) Uani 1 1 d . . . . .
H20 H 0.865272 0.090886 0.406867 0.037 Uiso 1 1 calc R U . . .
C21 C 0.6915(3) 0.08805(19) 0.4078(2) 0.0636(11) Uani 1 1 d . . . . .
H21A H 0.684884 0.044360 0.379649 0.095 Uiso 1 1 calc R U . . .
H21B H 0.678753 0.131048 0.379225 0.095 Uiso 1 1 calc R U . . .
H21C H 0.634376 0.086511 0.441810 0.095 Uiso 1 1 calc R U . . .
C22 C 0.8336(4) 0.02550(17) 0.48690(19) 0.0611(11) Uani 1 1 d . . . . .
H22A H 0.908159 0.030838 0.511435 0.092 Uiso 1 1 calc R U . . .
H22B H 0.833860 -0.017888 0.458316 0.092 Uiso 1 1 calc R U . . .
H22C H 0.774536 0.020764 0.519400 0.092 Uiso 1 1 calc R U . . .
C31 C 0.8077(2) 0.26087(13) 0.20334(11) 0.0183(5) Uani 1 1 d . . . . .
C32 C 0.7175(2) 0.22591(13) 0.16761(12) 0.0201(5) Uani 1 1 d . . . . .
C33 C 0.6735(2) 0.25762(14) 0.10740(12) 0.0245(6) Uani 1 1 d . . . . .
H33 H 0.611041 0.235513 0.082543 0.029 Uiso 1 1 calc R U . . .
C34 C 0.7199(2) 0.32088(14) 0.08363(12) 0.0275(6) Uani 1 1 d . . . . .
H34 H 0.689309 0.341881 0.042589 0.033 Uiso 1 1 calc R U . . .
C35 C 0.8104(2) 0.35358(14) 0.11920(13) 0.0274(6) Uani 1 1 d . . . . .
H35 H 0.841451 0.396972 0.102163 0.033 Uiso 1 1 calc R U . . .
C36 C 0.8573(2) 0.32444(13) 0.17950(12) 0.0224(5) Uani 1 1 d . . . . .
C37 C 0.6692(2) 0.15484(14) 0.19200(12) 0.0244(5) Uani 1 1 d . . . . .
H37 H 0.720001 0.137449 0.231105 0.029 Uiso 1 1 calc R U . . .
C38 C 0.6682(3) 0.09706(15) 0.13710(15) 0.0405(8) Uani 1 1 d . . . . .
H38A H 0.745113 0.091415 0.121462 0.061 Uiso 1 1 calc R U . . .
H38B H 0.615961 0.111686 0.098997 0.061 Uiso 1 1 calc R U . . .
H38C H 0.642799 0.050870 0.155451 0.061 Uiso 1 1 calc R U . . .
C39 C 0.5502(3) 0.16416(17) 0.21663(16) 0.0432(8) Uani 1 1 d . . . . .
H39A H 0.552114 0.200061 0.253196 0.065 Uiso 1 1 calc R U . . .
H39B H 0.523282 0.117641 0.233481 0.065 Uiso 1 1 calc R U . . .
H39C H 0.498417 0.180774 0.179060 0.065 Uiso 1 1 calc R U . . .
C40 C 0.9581(2) 0.36049(14) 0.21776(14) 0.0282(6) Uani 1 1 d . . . . .
H40 H 0.988815 0.325501 0.252930 0.034 Uiso 1 1 calc R U . . .
C41 C 1.0543(3) 0.37792(18) 0.17160(17) 0.0473(9) Uani 1 1 d . . . . .
H41A H 1.074347 0.334124 0.146953 0.071 Uiso 1 1 calc R U . . .
H41B H 1.121076 0.395104 0.199116 0.071 Uiso 1 1 calc R U . . .
H41C H 1.029002 0.415700 0.139224 0.071 Uiso 1 1 calc R U . . .
C42 C 0.9216(3) 0.42905(15) 0.25455(15) 0.0350(7) Uani 1 1 d . . . . .
H42A H 0.859539 0.417145 0.283483 0.053 Uiso 1 1 calc R U . . .
H42B H 0.895360 0.465622 0.221182 0.053 Uiso 1 1 calc R U . . .
H42C H 0.986469 0.448180 0.282494 0.053 Uiso 1 1 calc R U . . .
N1S N 0.53116(19) 0.43407(12) 0.25034(10) 0.0255(5) Uani 1 1 d . . . . .
N2S N 0.4598(2) 0.30060(12) 0.45290(11) 0.0278(5) Uani 1 1 d . . . . .
C1S C 0.4939(3) 0.39189(16) 0.18968(14) 0.0393(7) Uani 1 1 d . . . . .
H1SA H 0.467587 0.425041 0.153280 0.059 Uiso 1 1 calc R U . . .
H1SB H 0.431480 0.359519 0.200450 0.059 Uiso 1 1 calc R U . . .
H1SC H 0.557834 0.363057 0.174979 0.059 Uiso 1 1 calc R U . . .
C2S C 0.6170(3) 0.48752(17) 0.23127(15) 0.0398(7) Uani 1 1 d . . . . .
H2SA H 0.582583 0.520787 0.197220 0.060 Uiso 1 1 calc R U . . .
H2SB H 0.681170 0.462175 0.212517 0.060 Uiso 1 1 calc R U . . .
H2SC H 0.644312 0.515059 0.271434 0.060 Uiso 1 1 calc R U . . .
C3S C 0.4391(2) 0.46851(13) 0.28465(12) 0.0217(5) Uani 1 1 d . . . . .
C4S C 0.3333(2) 0.48166(14) 0.25204(14) 0.0284(6) Uani 1 1 d . . . . .
H4S H 0.321627 0.471243 0.205089 0.034 Uiso 1 1 calc R U . . .
C5S C 0.2452(3) 0.50939(16) 0.28622(16) 0.0376(7) Uani 1 1 d . . . . .
H5S H 0.173056 0.518108 0.263348 0.045 Uiso 1 1 calc R U . . .
C6S C 0.2630(3) 0.52442(16) 0.35435(17) 0.0432(8) Uani 1 1 d . . . . .
H6S H 0.202082 0.542555 0.378809 0.052 Uiso 1 1 calc R U . . .
C7S C 0.3685(3) 0.51337(15) 0.38735(14) 0.0367(7) Uani 1 1 d . . . . .
H7S H 0.378520 0.524924 0.434135 0.044 Uiso 1 1 calc R U . . .
C8S C 0.4620(2) 0.48558(13) 0.35424(13) 0.0262(6) Uani 1 1 d . . . . .
C9S C 0.5692(3) 0.46730(15) 0.39057(14) 0.0340(7) Uani 1 1 d . . . . .
H9SA H 0.567088 0.470812 0.440406 0.041 Uiso 1 1 calc R U . . .
H9SB H 0.635472 0.493821 0.374427 0.041 Uiso 1 1 calc R U . . .
C11S C 0.3640(3) 0.34219(17) 0.47895(16) 0.0429(8) Uani 1 1 d . . . . .
H11A H 0.339655 0.319102 0.520247 0.064 Uiso 1 1 calc R U . . .
H11B H 0.300242 0.343066 0.444642 0.064 Uiso 1 1 calc R U . . .
H11C H 0.388865 0.391932 0.489194 0.064 Uiso 1 1 calc R U . . .
C12S C 0.5558(3) 0.29917(17) 0.50509(14) 0.0421(8) Uani 1 1 d . . . . .
H12A H 0.529343 0.279698 0.547440 0.063 Uiso 1 1 calc R U . . .
H12B H 0.584672 0.348522 0.512766 0.063 Uiso 1 1 calc R U . . .
H12C H 0.616821 0.268359 0.489564 0.063 Uiso 1 1 calc R U . . .
C13S C 0.4233(2) 0.22876(14) 0.42906(14) 0.0274(6) Uani 1 1 d . . . . .
C14S C 0.4377(3) 0.16832(16) 0.47035(15) 0.0370(7) Uani 1 1 d . . . . .
H14B H 0.468535 0.173925 0.515582 0.044 Uiso 1 1 calc R U . . .
C15S C 0.4078(3) 0.09983(17) 0.44654(17) 0.0429(8) Uani 1 1 d . . . . .
H15B H 0.416352 0.058699 0.475314 0.052 Uiso 1 1 calc R U . . .
C16S C 0.3654(3) 0.09245(17) 0.38045(18) 0.0428(8) Uani 1 1 d . . . . .
H16A H 0.347287 0.045596 0.362962 0.051 Uiso 1 1 calc R U . . .
C17S C 0.3491(2) 0.15245(16) 0.33940(16) 0.0367(7) Uani 1 1 d . . . . .
H17B H 0.320048 0.145664 0.293953 0.044 Uiso 1 1 calc R U . . .
C18S C 0.3738(2) 0.22347(15) 0.36224(14) 0.0290(6) Uani 1 1 d . . . . .
C19S C 0.3584(2) 0.28657(16) 0.31797(14) 0.0323(6) Uani 1 1 d . . . . .
H19D H 0.295695 0.318423 0.330997 0.039 Uiso 1 1 calc R U . . .
H19E H 0.347029 0.273050 0.269596 0.039 Uiso 1 1 calc R U . . .

loop_
_atom_site_aniso_label
_atom_site_aniso_U_11
_atom_site_aniso_U_22
_atom_site_aniso_U_33
_atom_site_aniso_U_23
_atom_site_aniso_U_13
_atom_site_aniso_U_12
Gd 0.01669(6) 0.02096(6) 0.02152(6) 0.00006(6) 0.00228(4) 0.00192(6)
N1 0.0199(11) 0.0289(12) 0.0189(10) -0.0016(9) 0.0010(8) 0.0030(9)
N2 0.0179(11) 0.0274(11) 0.0172(10) -0.0006(9) 0.0005(8) 0.0045(9)
N3 0.0168(11) 0.0230(11) 0.0165(10) -0.0008(8) 0.0025(8) 0.0050(9)
C1 0.0153(12) 0.0204(12) 0.0176(11) -0.0026(10) -0.0010(9) -0.0012(10)
C2 0.0182(13) 0.0249(13) 0.0258(13) -0.0006(11) 0.0033(10) 0.0034(11)
C3 0.0176(13) 0.0220(13) 0.0270(13) -0.0016(11) 0.0039(10) 0.0016(11)
C4 0.0241(15) 0.0455(17) 0.0356(15) 0.0040(14) -0.0012(12) 0.0090(14)
C5 0.0356(17) 0.0325(16) 0.0318(15) 0.0018(12) 0.0115(12) 0.0103(13)
C11 0.0176(13) 0.0296(14) 0.0152(11) 0.0004(10) -0.0023(9) 0.0003(11)
C12 0.0219(14) 0.0275(14) 0.0195(12) 0.0009(11) -0.0045(10) -0.0008(11)
C13 0.0366(17) 0.0296(15) 0.0215(13) -0.0030(11) -0.0054(11) -0.0003(13)
C14 0.0416(18) 0.0431(18) 0.0172(13) 0.0026(12) 0.0015(12) 0.0043(14)
C15 0.0342(16) 0.0330(16) 0.0274(14) 0.0097(12) 0.0018(12) -0.0005(13)
C16 0.0234(14) 0.0302(14) 0.0232(12) 0.0010(12) 0.0007(10) 0.0020(12)
C17 0.0353(16) 0.0278(14) 0.0224(13) 0.0019(11) -0.0069(11) -0.0085(12)
C18 0.043(2) 0.0452(19) 0.0376(17) 0.0036(14) 0.0041(14) -0.0130(15)
C19 0.049(2) 0.0260(15) 0.0493(19) 0.0025(14) -0.0060(15) -0.0025(15)
C20 0.0310(16) 0.0246(14) 0.0361(15) -0.0026(12) 0.0005(12) -0.0013(12)
C21 0.051(2) 0.044(2) 0.093(3) -0.029(2) -0.021(2) 0.0009(18)
C22 0.087(3) 0.0277(17) 0.067(2) 0.0034(17) -0.004(2) 0.0005(19)
C31 0.0204(13) 0.0196(12) 0.0153(11) -0.0021(9) 0.0043(9) 0.0049(10)
C32 0.0224(14) 0.0206(12) 0.0176(12) -0.0026(10) 0.0032(10) 0.0017(11)
C33 0.0276(15) 0.0264(14) 0.0190(12) -0.0063(11) -0.0025(10) 0.0017(12)
C34 0.0370(16) 0.0288(14) 0.0166(12) 0.0017(10) 0.0009(11) 0.0078(12)
C35 0.0354(16) 0.0216(14) 0.0260(13) 0.0021(11) 0.0092(11) 0.0005(12)
C36 0.0240(14) 0.0207(13) 0.0228(12) -0.0054(10) 0.0051(10) 0.0009(11)
C37 0.0273(14) 0.0236(13) 0.0219(12) 0.0026(11) -0.0013(10) -0.0039(12)
C38 0.061(2) 0.0224(15) 0.0389(17) -0.0015(13) 0.0129(15) -0.0008(15)
C39 0.0422(19) 0.0380(17) 0.0515(19) -0.0058(16) 0.0194(15) -0.0130(16)
C40 0.0279(15) 0.0243(14) 0.0326(14) -0.0033(11) 0.0038(12) -0.0028(12)
C41 0.0369(19) 0.050(2) 0.056(2) -0.0181(17) 0.0151(16) -0.0145(16)
C42 0.0373(18) 0.0312(16) 0.0364(16) -0.0077(13) 0.0006(13) -0.0020(14)
N1S 0.0272(13) 0.0275(12) 0.0220(11) -0.0006(9) 0.0041(9) 0.0027(10)
N2S 0.0308(13) 0.0271(12) 0.0262(12) -0.0022(10) 0.0084(10) -0.0036(10)
C1S 0.056(2) 0.0385(17) 0.0241(14) -0.0068(13) 0.0051(14) 0.0080(16)
C2S 0.0327(17) 0.0460(19) 0.0423(17) 0.0099(15) 0.0139(14) 0.0003(15)
C3S 0.0246(14) 0.0178(12) 0.0230(12) 0.0005(10) 0.0038(10) -0.0025(11)
C4S 0.0284(15) 0.0242(14) 0.0324(14) -0.0003(12) -0.0014(12) -0.0002(12)
C5S 0.0265(16) 0.0336(16) 0.0529(19) 0.0029(14) 0.0048(14) 0.0042(13)
C6S 0.046(2) 0.0308(16) 0.056(2) 0.0018(15) 0.0261(16) 0.0122(15)
C7S 0.059(2) 0.0227(14) 0.0295(15) -0.0052(12) 0.0127(14) 0.0045(14)
C8S 0.0385(17) 0.0150(12) 0.0254(13) -0.0024(10) 0.0035(11) -0.0028(12)
C9S 0.0460(19) 0.0298(15) 0.0251(14) -0.0008(12) -0.0065(13) -0.0044(14)
C11S 0.049(2) 0.0352(16) 0.0472(18) -0.0070(15) 0.0243(15) -0.0003(16)
C12S 0.053(2) 0.0433(19) 0.0292(15) -0.0016(14) -0.0027(14) -0.0092(16)
C13S 0.0216(14) 0.0283(14) 0.0339(15) -0.0018(12) 0.0152(11) -0.0016(12)
C14S 0.0375(18) 0.0363(17) 0.0387(16) 0.0046(14) 0.0149(13) -0.0055(14)
C15S 0.042(2) 0.0316(17) 0.057(2) 0.0096(15) 0.0190(16) -0.0027(15)
C16S 0.0317(18) 0.0288(16) 0.070(2) -0.0063(16) 0.0208(16) -0.0069(14)
C17S 0.0251(15) 0.0394(17) 0.0466(17) -0.0125(15) 0.0101(13) -0.0097(14)
C18S 0.0184(14) 0.0317(15) 0.0377(16) -0.0047(12) 0.0089(11) -0.0039(12)
C19S 0.0241(15) 0.0393(17) 0.0331(15) -0.0036(13) -0.0005(12) -0.0020(13)

loop_
_atom_type_symbol
_atom_type_description
_atom_type_scat_dispersion_real
_atom_type_scat_dispersion_imag
_atom_type_scat_source
C C 0.0033 0.0016 'International Tables Vol C Tables 4.2.6.8 and 6.1.1.4'
H H 0.0000 0.0000 'International Tables Vol C Tables 4.2.6.8 and 6.1.1.4'
N N 0.0061 0.0033 'International Tables Vol C Tables 4.2.6.8 and 6.1.1.4'
Gd Gd -0.1653 3.9035 'International Tables Vol C Tables 4.2.6.8 and 6.1.1.4'

loop_
_geom_angle_atom_site_label_1
_geom_angle_atom_site_label_2
_geom_angle_atom_site_label_3
_geom_angle
_geom_angle_site_symmetry_1
_geom_angle_site_symmetry_3
_geom_angle_publ_flag
N1 Gd C19S 123.36(9) . . ?
N1 Gd C9S 116.02(9) . . ?
C19S Gd C9S 120.62(10) . . ?
N1 Gd N2S 110.55(8) . . ?
C19S Gd N2S 69.45(8) . . ?
C9S Gd N2S 90.74(8) . . ?
N1 Gd N1S 106.98(7) . . ?
C19S Gd N1S 93.71(8) . . ?
C9S Gd N1S 68.44(8) . . ?
N2S Gd N1S 142.19(7) . . ?
N1 Gd C8S 141.14(8) . . ?
C19S Gd C8S 93.30(9) . . ?
C9S Gd C8S 30.30(8) . . ?
N2S Gd C8S 93.01(7) . . ?
N1S Gd C8S 53.12(7) . . ?
N1 Gd C3S 135.93(7) . . ?
C19S Gd C3S 81.54(8) . . ?
C9S Gd C3S 54.55(8) . . ?
N2S Gd C3S 112.38(7) . . ?
N1S Gd C3S 29.89(7) . . ?
C8S Gd C3S 28.33(7) . . ?
N1 Gd C18S 104.98(8) . . ?
C19S Gd C18S 28.68(8) . . ?
C9S Gd C18S 132.56(9) . . ?
N2S Gd C18S 51.52(7) . . ?
N1S Gd C18S 121.81(7) . . ?
C8S Gd C18S 113.85(8) . . ?
C3S Gd C18S 109.03(7) . . ?
C1 N1 Gd 178.91(19) . . ?
C1 N2 C2 111.46(19) . . ?
C1 N2 C11 122.2(2) . . ?
C2 N2 C11 126.3(2) . . ?
C1 N3 C3 111.54(19) . . ?
C1 N3 C31 121.56(19) . . ?
C3 N3 C31 125.9(2) . . ?
N1 C1 N3 128.7(2) . . ?
N1 C1 N2 129.0(2) . . ?
N3 C1 N2 102.31(19) . . ?
C3 C2 N2 107.1(2) . . ?
C3 C2 C4 130.6(2) . . ?
N2 C2 C4 122.2(2) . . ?
C2 C3 N3 107.6(2) . . ?
C2 C3 C5 130.6(2) . . ?
N3 C3 C5 121.8(2) . . ?
C12 C11 C16 122.2(2) . . ?
C12 C11 N2 118.4(2) . . ?
C16 C11 N2 119.3(2) . . ?
C13 C12 C11 117.1(2) . . ?
C13 C12 C17 122.0(2) . . ?
C11 C12 C17 120.9(2) . . ?
C14 C13 C12 121.7(3) . . ?
C13 C14 C15 120.0(2) . . ?
C14 C15 C16 121.1(3) . . ?
C15 C16 C11 117.9(2) . . ?
C15 C16 C20 121.6(2) . . ?
C11 C16 C20 120.5(2) . . ?
C12 C17 C19 113.1(2) . . ?
C12 C17 C18 111.6(2) . . ?
C19 C17 C18 110.4(2) . . ?
C22 C20 C21 111.3(3) . . ?
C22 C20 C16 113.3(2) . . ?
C21 C20 C16 110.7(2) . . ?
C32 C31 C36 122.3(2) . . ?
C32 C31 N3 119.0(2) . . ?
C36 C31 N3 118.7(2) . . ?
C31 C32 C33 117.9(2) . . ?
C31 C32 C37 121.7(2) . . ?
C33 C32 C37 120.4(2) . . ?
C34 C33 C32 120.7(2) . . ?
C35 C34 C33 120.3(2) . . ?
C34 C35 C36 121.4(2) . . ?
C35 C36 C31 117.4(2) . . ?
C35 C36 C40 120.9(2) . . ?
C31 C36 C40 121.7(2) . . ?
C32 C37 C38 111.4(2) . . ?
C32 C37 C39 112.0(2) . . ?
C38 C37 C39 109.9(2) . . ?
C36 C40 C41 112.2(2) . . ?
C36 C40 C42 111.4(2) . . ?
C41 C40 C42 110.4(2) . . ?
C3S N1S C1S 114.6(2) . . ?
C3S N1S C2S 111.6(2) . . ?
C1S N1S C2S 108.5(2) . . ?
C3S N1S Gd 88.98(13) . . ?
C1S N1S Gd 104.84(16) . . ?
C2S N1S Gd 127.40(17) . . ?
C13S N2S C11S 111.5(2) . . ?
C13S N2S C12S 113.9(2) . . ?
C11S N2S C12S 109.2(2) . . ?
C13S N2S Gd 97.22(14) . . ?
C11S N2S Gd 120.53(17) . . ?
C12S N2S Gd 104.06(17) . . ?
C4S C3S C8S 121.5(2) . . ?
C4S C3S N1S 122.0(2) . . ?
C8S C3S N1S 116.5(2) . . ?
C4S C3S Gd 134.42(18) . . ?
C8S C3S Gd 73.87(14) . . ?
N1S C3S Gd 61.13(12) . . ?
C5S C4S C3S 121.3(3) . . ?
C4S C5S C6S 118.9(3) . . ?
C5S C6S C7S 120.6(3) . . ?
C6S C7S C8S 122.5(3) . . ?
C7S C8S C3S 115.1(3) . . ?
C7S C8S C9S 122.2(2) . . ?
C3S C8S C9S 122.3(2) . . ?
C7S C8S Gd 131.14(18) . . ?
C3S C8S Gd 77.80(14) . . ?
C9S C8S Gd 60.34(14) . . ?
C8S C9S Gd 89.37(16) . . ?
C14S C13S C18S 121.6(3) . . ?
C14S C13S N2S 121.1(3) . . ?
C18S C13S N2S 117.4(2) . . ?
C15S C14S C13S 120.9(3) . . ?
C16S C15S C14S 118.8(3) . . ?
C15S C16S C17S 120.6(3) . . ?
C16S C17S C18S 122.6(3) . . ?
C17S C18S C13S 115.4(3) . . ?
C17S C18S C19S 122.2(3) . . ?
C13S C18S C19S 122.3(2) . . ?
C17S C18S Gd 139.35(18) . . ?
C13S C18S Gd 78.65(15) . . ?
C19S C18S Gd 55.21(14) . . ?
C18S C19S Gd 96.11(17) . . ?

loop_
_geom_bond_atom_site_label_1
_geom_bond_atom_site_label_2
_geom_bond_distance
_geom_bond_site_symmetry_2
_geom_bond_publ_flag
Gd N1 2.147(2) . ?
Gd C19S 2.500(3) . ?
Gd C9S 2.501(3) . ?
Gd N2S 2.532(2) . ?
Gd N1S 2.565(2) . ?
Gd C8S 2.878(3) . ?
Gd C3S 2.928(2) . ?
Gd C18S 3.027(3) . ?
N1 C1 1.267(3) . ?
N2 C1 1.403(3) . ?
N2 C2 1.413(3) . ?
N2 C11 1.431(3) . ?
N3 C1 1.403(3) . ?
N3 C3 1.405(3) . ?
N3 C31 1.432(3) . ?
C2 C3 1.346(3) . ?
C2 C4 1.492(3) . ?
C3 C5 1.496(3) . ?
C11 C12 1.401(3) . ?
C11 C16 1.402(4) . ?
C12 C13 1.392(3) . ?
C12 C17 1.521(4) . ?
C13 C14 1.377(4) . ?
C14 C15 1.379(4) . ?
C15 C16 1.384(4) . ?
C16 C20 1.533(4) . ?
C17 C19 1.526(4) . ?
C17 C18 1.528(4) . ?
C20 C22 1.512(4) . ?
C20 C21 1.516(4) . ?
C31 C32 1.396(3) . ?
C31 C36 1.404(3) . ?
C32 C33 1.397(3) . ?
C32 C37 1.519(3) . ?
C33 C34 1.383(4) . ?
C34 C35 1.378(4) . ?
C35 C36 1.391(3) . ?
C36 C40 1.519(4) . ?
C37 C38 1.521(4) . ?
C37 C39 1.521(4) . ?
C40 C41 1.532(4) . ?
C40 C42 1.534(4) . ?
N1S C3S 1.459(3) . ?
N1S C1S 1.474(3) . ?
N1S C2S 1.477(3) . ?
N2S C13S 1.462(3) . ?
N2S C11S 1.482(3) . ?
N2S C12S 1.482(4) . ?
C3S C4S 1.387(4) . ?
C3S C8S 1.422(3) . ?
C4S C5S 1.372(4) . ?
C5S C6S 1.379(4) . ?
C6S C7S 1.381(4) . ?
C7S C8S 1.411(4) . ?
C8S C9S 1.452(4) . ?
C13S C14S 1.386(4) . ?
C13S C18S 1.414(4) . ?
C14S C15S 1.386(4) . ?
C15S C16S 1.377(5) . ?
C16S C17S 1.379(4) . ?
C17S C18S 1.410(4) . ?
C18S C19S 1.461(4) . ?

loop_
_geom_torsion_atom_site_label_1
_geom_torsion_atom_site_label_2
_geom_torsion_atom_site_label_3
_geom_torsion_atom_site_label_4
_geom_torsion
_geom_torsion_site_symmetry_1
_geom_torsion_site_symmetry_2
_geom_torsion_site_symmetry_3
_geom_torsion_site_symmetry_4
_geom_torsion_publ_flag
C3 N3 C1 N1 179.9(2) . . . . ?
C31 N3 C1 N1 10.8(4) . . . . ?
C3 N3 C1 N2 -0.1(3) . . . . ?
C31 N3 C1 N2 -169.2(2) . . . . ?
C2 N2 C1 N1 179.7(3) . . . . ?
C11 N2 C1 N1 2.4(4) . . . . ?
C2 N2 C1 N3 -0.2(3) . . . . ?
C11 N2 C1 N3 -177.5(2) . . . . ?
C1 N2 C2 C3 0.5(3) . . . . ?
C11 N2 C2 C3 177.6(2) . . . . ?
C1 N2 C2 C4 178.4(2) . . . . ?
C11 N2 C2 C4 -4.5(4) . . . . ?
N2 C2 C3 N3 -0.6(3) . . . . ?
C4 C2 C3 N3 -178.2(3) . . . . ?
N2 C2 C3 C5 179.9(3) . . . . ?
C4 C2 C3 C5 2.3(5) . . . . ?
C1 N3 C3 C2 0.5(3) . . . . ?
C31 N3 C3 C2 169.0(2) . . . . ?
C1 N3 C3 C5 -180.0(2) . . . . ?
C31 N3 C3 C5 -11.4(4) . . . . ?
C1 N2 C11 C12 -74.5(3) . . . . ?
C2 N2 C11 C12 108.7(3) . . . . ?
C1 N2 C11 C16 104.1(3) . . . . ?
C2 N2 C11 C16 -72.7(3) . . . . ?
C16 C11 C12 C13 -0.1(4) . . . . ?
N2 C11 C12 C13 178.4(2) . . . . ?
C16 C11 C12 C17 179.5(2) . . . . ?
N2 C11 C12 C17 -1.9(4) . . . . ?
C11 C12 C13 C14 0.0(4) . . . . ?
C17 C12 C13 C14 -179.6(3) . . . . ?
C12 C13 C14 C15 0.2(4) . . . . ?
C13 C14 C15 C16 -0.2(4) . . . . ?
C14 C15 C16 C11 0.1(4) . . . . ?
C14 C15 C16 C20 -178.2(3) . . . . ?
C12 C11 C16 C15 0.1(4) . . . . ?
N2 C11 C16 C15 -178.4(2) . . . . ?
C12 C11 C16 C20 178.4(2) . . . . ?
N2 C11 C16 C20 -0.2(4) . . . . ?
C13 C12 C17 C19 -23.8(4) . . . . ?
C11 C12 C17 C19 156.5(2) . . . . ?
C13 C12 C17 C18 101.3(3) . . . . ?
C11 C12 C17 C18 -78.3(3) . . . . ?
C15 C16 C20 C22 -31.5(4) . . . . ?
C11 C16 C20 C22 150.3(3) . . . . ?
C15 C16 C20 C21 94.3(3) . . . . ?
C11 C16 C20 C21 -83.9(3) . . . . ?
C1 N3 C31 C32 -85.5(3) . . . . ?
C3 N3 C31 C32 107.0(3) . . . . ?
C1 N3 C31 C36 93.1(3) . . . . ?
C3 N3 C31 C36 -74.4(3) . . . . ?
C36 C31 C32 C33 -2.4(4) . . . . ?
N3 C31 C32 C33 176.1(2) . . . . ?
C36 C31 C32 C37 176.4(2) . . . . ?
N3 C31 C32 C37 -5.1(3) . . . . ?
C31 C32 C33 C34 1.3(4) . . . . ?
C37 C32 C33 C34 -177.5(2) . . . . ?
C32 C33 C34 C35 -0.1(4) . . . . ?
C33 C34 C35 C36 -0.1(4) . . . . ?
C34 C35 C36 C31 -0.9(4) . . . . ?
C34 C35 C36 C40 179.2(2) . . . . ?
C32 C31 C36 C35 2.2(4) . . . . ?
N3 C31 C36 C35 -176.3(2) . . . . ?
C32 C31 C36 C40 -177.9(2) . . . . ?
N3 C31 C36 C40 3.6(3) . . . . ?
C31 C32 C37 C38 -126.0(3) . . . . ?
C33 C32 C37 C38 52.8(3) . . . . ?
C31 C32 C37 C39 110.4(3) . . . . ?
C33 C32 C37 C39 -70.8(3) . . . . ?
C35 C36 C40 C41 -49.3(3) . . . . ?
C31 C36 C40 C41 130.8(3) . . . . ?
C35 C36 C40 C42 75.0(3) . . . . ?
C31 C36 C40 C42 -104.8(3) . . . . ?
C1S N1S C3S C4S -20.8(3) . . . . ?
C2S N1S C3S C4S 103.0(3) . . . . ?
Gd N1S C3S C4S -126.7(2) . . . . ?
C1S N1S C3S C8S 156.9(2) . . . . ?
C2S N1S C3S C8S -79.2(3) . . . . ?
Gd N1S C3S C8S 51.0(2) . . . . ?
C1S N1S C3S Gd 105.9(2) . . . . ?
C2S N1S C3S Gd -130.3(2) . . . . ?
C8S C3S C4S C5S -2.3(4) . . . . ?
N1S C3S C4S C5S 175.4(2) . . . . ?
Gd C3S C4S C5S 96.0(3) . . . . ?
C3S C4S C5S C6S 0.1(4) . . . . ?
C4S C5S C6S C7S 1.5(5) . . . . ?
C5S C6S C7S C8S -1.0(5) . . . . ?
C6S C7S C8S C3S -1.1(4) . . . . ?
C6S C7S C8S C9S -173.7(3) . . . . ?
C6S C7S C8S Gd -96.8(3) . . . . ?
C4S C3S C8S C7S 2.7(4) . . . . ?
N1S C3S C8S C7S -175.1(2) . . . . ?
Gd C3S C8S C7S -129.9(2) . . . . ?
C4S C3S C8S C9S 175.3(2) . . . . ?
N1S C3S C8S C9S -2.5(4) . . . . ?
Gd C3S C8S C9S 42.6(2) . . . . ?
C4S C3S C8S Gd 132.6(2) . . . . ?
N1S C3S C8S Gd -45.13(19) . . . . ?
C7S C8S C9S Gd 122.4(2) . . . . ?
C3S C8S C9S Gd -49.6(3) . . . . ?
C11S N2S C13S C14S -96.5(3) . . . . ?
C12S N2S C13S C14S 27.7(3) . . . . ?
Gd N2S C13S C14S 136.6(2) . . . . ?
C11S N2S C13S C18S 84.1(3) . . . . ?
C12S N2S C13S C18S -151.7(2) . . . . ?
Gd N2S C13S C18S -42.8(2) . . . . ?
C18S C13S C14S C15S 2.4(4) . . . . ?
N2S C13S C14S C15S -177.0(3) . . . . ?
C13S C14S C15S C16S 1.3(4) . . . . ?
C14S C15S C16S C17S -2.4(5) . . . . ?
C15S C16S C17S C18S -0.3(5) . . . . ?
C16S C17S C18S C13S 3.7(4) . . . . ?
C16S C17S C18S C19S 178.7(3) . . . . ?
C16S C17S C18S Gd 106.3(3) . . . . ?
C14S C13S C18S C17S -4.7(4) . . . . ?
N2S C13S C18S C17S 174.7(2) . . . . ?
C14S C13S C18S C19S -179.7(3) . . . . ?
N2S C13S C18S C19S -0.3(4) . . . . ?
C14S C13S C18S Gd -144.3(3) . . . . ?
N2S C13S C18S Gd 35.1(2) . . . . ?
C17S C18S C19S Gd -130.9(2) . . . . ?
C13S C18S C19S Gd 43.8(3) . . . . ?
